data_4303431
loop_
_publ_author_name
'Meghan A. Dureen'
'Gregory C. Welch'
'Thomas M. Gilbert'
'Douglas W. Stephan'

_publ_section_title
;
Heterolytic Cleavage of Disulfides by Frustrated Lewis Pairs
;
_journal_name_full 'Inorganic Chemistry'
_journal_page_first 9910
_journal_page_last 9917
_journal_paper_doi 10.1021/ic901590s
_journal_volume 48
_journal_year 2009
_chemical_formula_sum 'C42 H32 B F20 P S'
_chemical_formula_weight 990.53
_space_group_IT_number 2
_symmetry_cell_setting triclinic
_symmetry_space_group_name_Hall '-P 1'
_symmetry_space_group_name_H-M 'P -1'
_atom_sites_solution_hydrogens geom
_atom_sites_solution_primary direct
_atom_sites_solution_secondary difmap
_audit_creation_method SHELXL-97
_cell_angle_alpha 101.684(3)
_cell_angle_beta 91.286(3)
_cell_angle_gamma 98.070(2)
_cell_formula_units_Z 2
_cell_length_a 10.9180(5)
_cell_length_b 12.5771(6)
_cell_length_c 15.3755(8)
_cell_measurement_reflns_used 8628
_cell_measurement_temperature 150(2)
_cell_measurement_theta_max 24.33
_cell_measurement_theta_min 2.36
_cell_volume 2044.27(17)
_computing_cell_refinement 'Bruker SAINT'
_computing_data_collection 'Bruker APEX2'
_computing_data_reduction 'Bruker SAINT'
_computing_molecular_graphics 'Bruker SHELXTL'
_computing_publication_material 'Bruker SHELXTL'
_computing_structure_refinement 'SHELXL-97 (Sheldrick, 2008)'
_computing_structure_solution 'SHELXS-97 (Sheldrick, 2008)'
_diffrn_ambient_temperature 150(2)
_diffrn_measured_fraction_theta_full 0.995
_diffrn_measured_fraction_theta_max 0.995
_diffrn_measurement_device_type 'Bruker APEX-II CCD'
_diffrn_measurement_method '\f and \w scans'
_diffrn_radiation_monochromator graphite
_diffrn_radiation_source 'fine-focus sealed tube'
_diffrn_radiation_type MoK\a
_diffrn_radiation_wavelength 0.71073
_diffrn_reflns_av_R_equivalents 0.0495
_diffrn_reflns_av_sigmaI/netI 0.0472
_diffrn_reflns_limit_h_max 13
_diffrn_reflns_limit_h_min -13
_diffrn_reflns_limit_k_max 15
_diffrn_reflns_limit_k_min -15
_diffrn_reflns_limit_l_max 19
_diffrn_reflns_limit_l_min -19
_diffrn_reflns_number 47844
_diffrn_reflns_theta_full 26.43
_diffrn_reflns_theta_max 26.43
_diffrn_reflns_theta_min 1.67
_exptl_absorpt_coefficient_mu 0.236
_exptl_absorpt_correction_T_max 0.9930
_exptl_absorpt_correction_T_min 0.9325
_exptl_absorpt_correction_type multi-scan
_exptl_absorpt_process_details SADABS
_exptl_crystal_colour colourless
_exptl_crystal_density_diffrn 1.494
_exptl_crystal_density_method 'not measured'
_exptl_crystal_description plate
_exptl_crystal_F_000 930
_exptl_crystal_size_max 0.30
_exptl_crystal_size_mid 0.20
_exptl_crystal_size_min 0.03
_refine_diff_density_max 0.894
_refine_diff_density_min -0.477
_refine_diff_density_rms 0.062
_refine_ls_extinction_method none
_refine_ls_goodness_of_fit_ref 1.013
_refine_ls_hydrogen_treatment constr
_refine_ls_matrix_type full
_refine_ls_number_parameters 586
_refine_ls_number_reflns 8389
_refine_ls_number_restraints 0
_refine_ls_restrained_S_all 1.013
_refine_ls_R_factor_all 0.0841
_refine_ls_R_factor_gt 0.0506
_refine_ls_shift/su_max 0.001
_refine_ls_shift/su_mean 0.000
_refine_ls_structure_factor_coef Fsqd
_refine_ls_weighting_details 'calc w=1/[\s^2^(Fo^2^)+(0.0536P)^2^+2.0736P] where P=(Fo^2^+2Fc^2^)/3'
_refine_ls_weighting_scheme calc
_refine_ls_wR_factor_gt 0.1148
_refine_ls_wR_factor_ref 0.1306
_reflns_number_gt 5800
_reflns_number_total 8389
_reflns_threshold_expression >2sigma(I)
_cod_data_source_file ic901590s_si_002_4.cif
_cod_data_source_block '[tBu3PSPh][B(C6F5)4]'
_cod_depositor_comments
;
The following automatic conversions were performed:
'_symmetry_cell_setting' value 'Triclinic' changed to 'triclinic'
according to '/home/saulius/struct/CIF-dictionaries/cif_core.dic'
dictionary named 'cif_core.dic' version 2.4.1 from 2010-06-29.

Automatic conversion script
Id: cif_fix_enum 1527 2010-12-29 10:47:43Z saulius 
;
_cod_database_code 4303431

loop_
_symmetry_equiv_pos_as_xyz
'x, y, z'
'-x, -y, -z'

loop_
_atom_site_label
_atom_site_type_symbol
_atom_site_fract_x
_atom_site_fract_y
_atom_site_fract_z
_atom_site_U_iso_or_equiv
_atom_site_adp_type
_atom_site_occupancy
_atom_site_symmetry_multiplicity
_atom_site_calc_flag
_atom_site_refinement_flags
_atom_site_disorder_assembly
_atom_site_disorder_group
S1 S 1.00221(7) 0.55625(6) 0.16430(6) 0.0401(2) Uani 1 1 d . . .
P1 P 0.88265(6) 0.61327(6) 0.26072(5) 0.02360(17) Uani 1 1 d . . .
F5 F 0.29282(14) 0.94219(12) 0.24935(11) 0.0319(4) Uani 1 1 d . . .
F20 F 0.14198(14) 1.26159(14) 0.40112(11) 0.0350(4) Uani 1 1 d . . .
F10 F 0.18911(14) 1.05159(13) 0.41723(11) 0.0345(4) Uani 1 1 d . . .
F11 F 0.28306(15) 1.25470(13) 0.12019(11) 0.0366(4) Uani 1 1 d . . .
F1 F 0.53058(15) 1.24639(13) 0.16344(12) 0.0364(4) Uani 1 1 d . . .
F6 F 0.56767(14) 1.25106(14) 0.35528(12) 0.0383(4) Uani 1 1 d . . .
F16 F 0.16446(15) 1.02954(13) 0.11978(12) 0.0386(4) Uani 1 1 d . . .
F15 F 0.39198(16) 1.38758(13) 0.42787(12) 0.0405(4) Uani 1 1 d . . .
F4 F 0.43147(16) 0.80918(13) 0.15225(13) 0.0425(5) Uani 1 1 d . . .
F2 F 0.66081(16) 1.11200(16) 0.06508(13) 0.0486(5) Uani 1 1 d . . .
F9 F 0.29268(19) 1.02861(15) 0.56782(12) 0.0482(5) Uani 1 1 d . . .
F7 F 0.67179(16) 1.21967(16) 0.50380(13) 0.0532(6) Uani 1 1 d . . .
F12 F 0.30171(18) 1.46134(16) 0.09915(14) 0.0532(5) Uani 1 1 d . . .
F19 F -0.10326(16) 1.21104(17) 0.38764(13) 0.0520(5) Uani 1 1 d . . .
F3 F 0.61547(17) 0.89140(16) 0.05701(13) 0.0505(5) Uani 1 1 d . . .
F8 F 0.5342(2) 1.11356(17) 0.61570(12) 0.0583(6) Uani 1 1 d . . .
F13 F 0.36048(17) 1.63184(14) 0.24001(16) 0.0556(6) Uani 1 1 d . . .
F14 F 0.40551(18) 1.58984(14) 0.40422(14) 0.0560(6) Uani 1 1 d . . .
F17 F -0.07963(17) 0.98458(15) 0.10609(14) 0.0554(6) Uani 1 1 d . . .
F18 F -0.21861(15) 1.07207(18) 0.23956(16) 0.0648(6) Uani 1 1 d . . .
B1 B 0.3201(3) 1.1778(2) 0.2816(2) 0.0238(7) Uani 1 1 d . . .
C11 C 0.9871(2) 0.7422(2) 0.32072(19) 0.0282(6) Uani 1 1 d . . .
C2 C 0.8488(3) 0.4227(3) 0.0282(2) 0.0401(8) Uani 1 1 d . . .
H2A H 0.8119 0.4854 0.0233 0.048 Uiso 1 1 calc R . .
C15 C 0.7373(3) 0.6461(3) 0.2099(2) 0.0384(8) Uani 1 1 d . . .
C1 C 0.9399(3) 0.4299(2) 0.0938(2) 0.0349(7) Uani 1 1 d . . .
C6 C 0.9975(3) 0.3387(3) 0.0976(3) 0.0506(9) Uani 1 1 d . . .
H6A H 1.0616 0.3433 0.1415 0.061 Uiso 1 1 calc R . .
C12 C 0.9902(3) 0.8313(3) 0.2654(2) 0.0476(9) Uani 1 1 d . . .
H12A H 1.0442 0.8978 0.2964 0.071 Uiso 1 1 calc R . .
H12B H 0.9062 0.8482 0.2575 0.071 Uiso 1 1 calc R . .
H12C H 1.0220 0.8049 0.2071 0.071 Uiso 1 1 calc R . .
C17 C 0.6456(3) 0.5401(3) 0.1742(3) 0.0549(10) Uani 1 1 d . . .
H17A H 0.5708 0.5587 0.1480 0.082 Uiso 1 1 calc R . .
H17B H 0.6232 0.5032 0.2232 0.082 Uiso 1 1 calc R . .
H17C H 0.6844 0.4911 0.1288 0.082 Uiso 1 1 calc R . .
C10 C 0.8029(4) 0.3941(3) 0.2759(2) 0.0542(10) Uani 1 1 d . . .
H10A H 0.7859 0.3417 0.3149 0.081 Uiso 1 1 calc R . .
H10B H 0.8667 0.3714 0.2352 0.081 Uiso 1 1 calc R . .
H10C H 0.7269 0.3961 0.2415 0.081 Uiso 1 1 calc R . .
C16 C 0.6730(3) 0.7232(3) 0.2768(3) 0.0713(13) Uani 1 1 d . . .
H16A H 0.5982 0.7385 0.2483 0.107 Uiso 1 1 calc R . .
H16B H 0.7292 0.7921 0.2983 0.107 Uiso 1 1 calc R . .
H16C H 0.6504 0.6888 0.3271 0.107 Uiso 1 1 calc R . .
C13 C 1.1207(3) 0.7227(3) 0.3327(3) 0.0525(10) Uani 1 1 d . . .
H13A H 1.1713 0.7910 0.3638 0.079 Uiso 1 1 calc R . .
H13B H 1.1534 0.6985 0.2743 0.079 Uiso 1 1 calc R . .
H13C H 1.1233 0.6659 0.3677 0.079 Uiso 1 1 calc R . .
C3 C 0.8117(3) 0.3237(3) -0.0303(2) 0.0499(9) Uani 1 1 d . . .
H3A H 0.7482 0.3184 -0.0749 0.060 Uiso 1 1 calc R . .
C7 C 0.8483(3) 0.5074(3) 0.3317(2) 0.0466(9) Uani 1 1 d . . .
C18 C 0.7682(4) 0.6972(3) 0.1276(3) 0.0589(11) Uani 1 1 d . . .
H18A H 0.6921 0.7138 0.1017 0.088 Uiso 1 1 calc R . .
H18B H 0.8049 0.6451 0.0833 0.088 Uiso 1 1 calc R . .
H18C H 0.8271 0.7650 0.1460 0.088 Uiso 1 1 calc R . .
C4 C 0.8651(4) 0.2344(3) -0.0246(2) 0.0548(10) Uani 1 1 d . . .
H4A H 0.8365 0.1661 -0.0635 0.066 Uiso 1 1 calc R . .
C14 C 0.9387(3) 0.7871(3) 0.4118(2) 0.0505(9) Uani 1 1 d . . .
H14A H 0.9941 0.8534 0.4414 0.076 Uiso 1 1 calc R . .
H14B H 0.9360 0.7315 0.4484 0.076 Uiso 1 1 calc R . .
H14C H 0.8553 0.8050 0.4038 0.076 Uiso 1 1 calc R . .
C8 C 0.7495(5) 0.5386(4) 0.3991(3) 0.0838(16) Uani 1 1 d . . .
H8A H 0.7332 0.4822 0.4347 0.126 Uiso 1 1 calc R . .
H8B H 0.6728 0.5438 0.3669 0.126 Uiso 1 1 calc R . .
H8C H 0.7799 0.6095 0.4383 0.126 Uiso 1 1 calc R . .
C9 C 0.9672(5) 0.5006(4) 0.3844(3) 0.0911(18) Uani 1 1 d . . .
H9A H 0.9497 0.4456 0.4211 0.137 Uiso 1 1 calc R . .
H9B H 0.9971 0.5723 0.4227 0.137 Uiso 1 1 calc R . .
H9C H 1.0307 0.4795 0.3429 0.137 Uiso 1 1 calc R . .
C5 C 0.9608(4) 0.2421(3) 0.0374(2) 0.0581(11) Uani 1 1 d . . .
H5A H 1.0015 0.1804 0.0384 0.070 Uiso 1 1 calc R . .
C19 C 0.4007(2) 1.1017(2) 0.21098(17) 0.0230(6) Uani 1 1 d . . .
C20 C 0.4980(2) 1.1377(2) 0.16214(19) 0.0278(6) Uani 1 1 d . . .
C30 C 0.3089(3) 1.0999(2) 0.43587(19) 0.0281(6) Uani 1 1 d . . .
C25 C 0.3710(2) 1.1573(2) 0.37839(18) 0.0250(6) Uani 1 1 d . . .
C31 C 0.3404(2) 1.3081(2) 0.27491(19) 0.0256(6) Uani 1 1 d . . .
C32 C 0.3157(2) 1.3357(2) 0.1938(2) 0.0304(7) Uani 1 1 d . . .
C24 C 0.3839(2) 0.9884(2) 0.20378(18) 0.0267(6) Uani 1 1 d . . .
C38 C 0.1039(2) 1.0767(2) 0.1895(2) 0.0294(6) Uani 1 1 d . . .
C23 C 0.4539(3) 0.9180(2) 0.1542(2) 0.0302(7) Uani 1 1 d . . .
C37 C 0.1682(2) 1.1436(2) 0.26428(18) 0.0248(6) Uani 1 1 d . . .
C35 C 0.3749(3) 1.5068(2) 0.3335(2) 0.0369(8) Uani 1 1 d . . .
C26 C 0.4955(3) 1.1951(2) 0.4060(2) 0.0307(7) Uani 1 1 d . . .
C36 C 0.3684(2) 1.3985(2) 0.3436(2) 0.0305(7) Uani 1 1 d . . .
C41 C -0.0361(3) 1.1667(3) 0.3210(2) 0.0362(7) Uani 1 1 d . . .
C22 C 0.5469(3) 0.9592(2) 0.1062(2) 0.0337(7) Uani 1 1 d . . .
C28 C 0.4828(3) 1.1272(3) 0.5389(2) 0.0388(8) Uani 1 1 d . . .
C21 C 0.5686(3) 1.0703(3) 0.1106(2) 0.0337(7) Uani 1 1 d . . .
C33 C 0.3221(3) 1.4412(2) 0.1806(2) 0.0366(7) Uani 1 1 d . . .
C34 C 0.3517(3) 1.5277(2) 0.2517(2) 0.0379(8) Uani 1 1 d . . .
C29 C 0.3609(3) 1.0852(2) 0.5149(2) 0.0354(7) Uani 1 1 d . . .
C42 C 0.0912(2) 1.1896(2) 0.3267(2) 0.0295(6) Uani 1 1 d . . .
C27 C 0.5511(3) 1.1809(3) 0.4831(2) 0.0381(8) Uani 1 1 d . . .
C40 C -0.0946(3) 1.0970(3) 0.2467(2) 0.0411(8) Uani 1 1 d . . .
C39 C -0.0243(3) 1.0529(2) 0.1803(2) 0.0381(8) Uani 1 1 d . . .

loop_
_atom_site_aniso_label
_atom_site_aniso_U_11
_atom_site_aniso_U_22
_atom_site_aniso_U_33
_atom_site_aniso_U_23
_atom_site_aniso_U_13
_atom_site_aniso_U_12
S1 0.0312(4) 0.0330(4) 0.0509(5) -0.0027(4) 0.0170(3) 0.0012(3)
P1 0.0201(3) 0.0259(4) 0.0233(4) 0.0034(3) 0.0017(3) 0.0007(3)
F5 0.0298(8) 0.0265(8) 0.0402(10) 0.0108(7) 0.0027(7) 0.0007(6)
F20 0.0314(8) 0.0437(10) 0.0304(10) 0.0058(8) 0.0043(7) 0.0094(7)
F10 0.0343(9) 0.0341(9) 0.0370(10) 0.0141(8) 0.0033(7) 0.0017(7)
F11 0.0418(9) 0.0324(9) 0.0358(10) 0.0111(8) -0.0059(8) 0.0016(7)
F1 0.0337(9) 0.0296(9) 0.0463(11) 0.0127(8) 0.0080(8) -0.0017(7)
F6 0.0252(8) 0.0400(10) 0.0439(11) 0.0005(8) -0.0016(7) -0.0019(7)
F16 0.0392(9) 0.0325(9) 0.0387(11) -0.0025(8) -0.0112(8) 0.0036(7)
F15 0.0484(10) 0.0322(9) 0.0359(11) -0.0047(8) -0.0008(8) 0.0071(8)
F4 0.0421(10) 0.0242(9) 0.0603(13) 0.0049(8) -0.0055(9) 0.0085(7)
F2 0.0399(10) 0.0597(12) 0.0511(12) 0.0187(10) 0.0198(9) 0.0114(9)
F9 0.0773(14) 0.0436(11) 0.0321(11) 0.0141(9) 0.0099(9) 0.0273(10)
F7 0.0366(10) 0.0578(12) 0.0547(13) -0.0182(10) -0.0243(9) 0.0194(9)
F12 0.0557(12) 0.0502(12) 0.0644(14) 0.0377(11) -0.0007(10) 0.0078(9)
F19 0.0322(9) 0.0760(14) 0.0588(13) 0.0293(11) 0.0152(9) 0.0208(9)
F3 0.0481(11) 0.0530(12) 0.0525(13) 0.0016(10) 0.0113(9) 0.0265(9)
F8 0.0860(15) 0.0632(13) 0.0295(11) -0.0027(9) -0.0199(10) 0.0455(11)
F13 0.0425(10) 0.0253(9) 0.1065(18) 0.0273(10) 0.0169(11) 0.0083(8)
F14 0.0596(12) 0.0255(10) 0.0733(15) -0.0122(9) 0.0077(11) 0.0059(8)
F17 0.0440(11) 0.0449(11) 0.0693(14) 0.0064(10) -0.0308(10) -0.0075(9)
F18 0.0196(9) 0.0828(15) 0.0969(18) 0.0390(13) -0.0125(10) -0.0031(9)
B1 0.0209(14) 0.0237(15) 0.0246(17) 0.0036(13) -0.0026(12) -0.0010(11)
C11 0.0268(14) 0.0262(14) 0.0271(16) -0.0011(12) -0.0014(12) -0.0014(11)
C2 0.0450(18) 0.0392(18) 0.0360(19) 0.0066(15) 0.0045(15) 0.0074(14)
C15 0.0240(14) 0.0404(18) 0.048(2) 0.0001(15) -0.0040(13) 0.0102(12)
C1 0.0321(15) 0.0332(16) 0.0368(18) 0.0034(14) 0.0084(13) 0.0012(12)
C6 0.0459(19) 0.048(2) 0.060(2) 0.0083(18) 0.0006(17) 0.0173(16)
C12 0.060(2) 0.0289(17) 0.048(2) 0.0057(15) -0.0049(17) -0.0090(15)
C17 0.0257(16) 0.063(2) 0.063(3) -0.0143(19) -0.0090(16) 0.0049(15)
C10 0.069(2) 0.0401(19) 0.050(2) 0.0150(17) 0.0114(19) -0.0136(17)
C16 0.0361(19) 0.072(3) 0.090(3) -0.029(2) -0.007(2) 0.0228(18)
C13 0.0307(16) 0.0429(19) 0.074(3) -0.0048(18) -0.0178(17) 0.0004(14)
C3 0.048(2) 0.051(2) 0.040(2) -0.0108(17) -0.0067(16) 0.0036(16)
C7 0.060(2) 0.0388(18) 0.039(2) 0.0169(15) 0.0005(16) -0.0118(16)
C18 0.063(2) 0.050(2) 0.065(3) 0.0134(19) -0.025(2) 0.0138(18)
C4 0.076(3) 0.0352(19) 0.043(2) -0.0006(16) 0.018(2) -0.0180(18)
C14 0.051(2) 0.051(2) 0.037(2) -0.0106(16) 0.0035(16) -0.0059(16)
C8 0.132(4) 0.063(3) 0.044(3) 0.007(2) 0.040(3) -0.024(3)
C9 0.123(4) 0.065(3) 0.083(3) 0.044(3) -0.050(3) -0.026(3)
C5 0.108(3) 0.0280(18) 0.044(2) 0.0074(16) 0.016(2) 0.0284(19)
C19 0.0215(12) 0.0249(14) 0.0216(15) 0.0058(11) -0.0054(11) 0.0000(10)
C20 0.0272(14) 0.0259(15) 0.0292(16) 0.0055(12) -0.0017(12) 0.0012(11)
C30 0.0326(14) 0.0238(14) 0.0284(16) 0.0026(12) -0.0008(12) 0.0106(11)
C25 0.0278(13) 0.0228(14) 0.0234(15) 0.0003(11) -0.0023(11) 0.0071(11)
C31 0.0187(12) 0.0247(14) 0.0324(16) 0.0049(12) 0.0000(11) 0.0016(10)
C32 0.0242(13) 0.0283(15) 0.0387(18) 0.0091(13) -0.0012(12) 0.0010(11)
C24 0.0241(13) 0.0293(15) 0.0255(15) 0.0071(12) -0.0043(11) -0.0014(11)
C38 0.0280(14) 0.0237(14) 0.0377(18) 0.0112(13) -0.0052(13) 0.0020(11)
C23 0.0301(14) 0.0235(14) 0.0360(18) 0.0033(12) -0.0082(13) 0.0068(11)
C37 0.0245(13) 0.0225(14) 0.0289(16) 0.0116(12) -0.0033(11) 0.0000(10)
C35 0.0269(14) 0.0231(15) 0.056(2) -0.0030(14) 0.0083(14) 0.0028(11)
C26 0.0286(14) 0.0299(15) 0.0312(17) -0.0027(13) -0.0036(12) 0.0099(12)
C36 0.0246(13) 0.0298(16) 0.0357(18) 0.0027(13) 0.0031(12) 0.0052(11)
C41 0.0264(14) 0.0426(18) 0.048(2) 0.0253(16) 0.0050(14) 0.0106(13)
C22 0.0295(15) 0.0379(17) 0.0328(18) -0.0003(14) -0.0023(13) 0.0139(13)
C28 0.055(2) 0.0390(18) 0.0229(17) -0.0055(14) -0.0150(15) 0.0284(15)
C21 0.0265(14) 0.0440(18) 0.0318(17) 0.0111(14) 0.0039(12) 0.0041(13)
C33 0.0270(14) 0.0352(17) 0.053(2) 0.0230(16) 0.0034(14) 0.0034(12)
C34 0.0238(14) 0.0239(15) 0.071(3) 0.0187(16) 0.0121(15) 0.0071(11)
C29 0.057(2) 0.0306(16) 0.0227(16) 0.0047(13) 0.0046(14) 0.0225(14)
C42 0.0280(14) 0.0304(15) 0.0329(17) 0.0150(13) -0.0024(12) 0.0020(12)
C27 0.0360(16) 0.0359(17) 0.0372(19) -0.0116(14) -0.0143(14) 0.0181(13)
C40 0.0200(14) 0.0439(19) 0.065(2) 0.0290(17) -0.0082(15) 0.0003(13)
C39 0.0321(16) 0.0295(16) 0.052(2) 0.0172(15) -0.0202(15) -0.0056(13)

loop_
_atom_type_symbol
_atom_type_description
_atom_type_scat_dispersion_real
_atom_type_scat_dispersion_imag
_atom_type_scat_source
C C 0.0033 0.0016 'International Tables Vol C Tables 4.2.6.8 and 6.1.1.4'
H H 0.0000 0.0000 'International Tables Vol C Tables 4.2.6.8 and 6.1.1.4'
B B 0.0013 0.0007 'International Tables Vol C Tables 4.2.6.8 and 6.1.1.4'
F F 0.0171 0.0103 'International Tables Vol C Tables 4.2.6.8 and 6.1.1.4'
P P 0.1023 0.0942 'International Tables Vol C Tables 4.2.6.8 and 6.1.1.4'
S S 0.1246 0.1234 'International Tables Vol C Tables 4.2.6.8 and 6.1.1.4'

loop_
_geom_angle_atom_site_label_1
_geom_angle_atom_site_label_2
_geom_angle_atom_site_label_3
_geom_angle
_geom_angle_site_symmetry_1
_geom_angle_site_symmetry_3
_geom_angle_publ_flag
C1 S1 P1 113.29(10) . . ?
C15 P1 C7 112.28(15) . . ?
C15 P1 C11 111.87(13) . . ?
C7 P1 C11 113.16(14) . . ?
C15 P1 S1 111.87(11) . . ?
C7 P1 S1 108.25(12) . . ?
C11 P1 S1 98.61(9) . . ?
C31 B1 C19 113.5(2) . . ?
C31 B1 C37 102.2(2) . . ?
C19 B1 C37 114.0(2) . . ?
C31 B1 C25 113.2(2) . . ?
C19 B1 C25 101.7(2) . . ?
C37 B1 C25 112.7(2) . . ?
C13 C11 C14 109.4(3) . . ?
C13 C11 C12 106.6(3) . . ?
C14 C11 C12 108.0(3) . . ?
C13 C11 P1 112.1(2) . . ?
C14 C11 P1 110.99(19) . . ?
C12 C11 P1 109.54(19) . . ?
C1 C2 C3 119.7(3) . . ?
C16 C15 C17 108.6(3) . . ?
C16 C15 C18 110.1(3) . . ?
C17 C15 C18 105.6(3) . . ?
C16 C15 P1 111.6(2) . . ?
C17 C15 P1 110.6(2) . . ?
C18 C15 P1 110.2(2) . . ?
C2 C1 C6 119.5(3) . . ?
C2 C1 S1 122.2(2) . . ?
C6 C1 S1 117.7(2) . . ?
C5 C6 C1 119.6(3) . . ?
C4 C3 C2 120.6(3) . . ?
C10 C7 C9 107.7(3) . . ?
C10 C7 C8 108.5(3) . . ?
C9 C7 C8 108.1(4) . . ?
C10 C7 P1 111.8(2) . . ?
C9 C7 P1 109.3(2) . . ?
C8 C7 P1 111.2(3) . . ?
C3 C4 C5 120.3(3) . . ?
C6 C5 C4 120.2(3) . . ?
C20 C19 C24 112.5(2) . . ?
C20 C19 B1 127.5(2) . . ?
C24 C19 B1 119.6(2) . . ?
F1 C20 C21 114.6(2) . . ?
F1 C20 C19 120.8(2) . . ?
C21 C20 C19 124.6(3) . . ?
F10 C30 C25 121.1(2) . . ?
F10 C30 C29 114.6(3) . . ?
C25 C30 C29 124.3(3) . . ?
C30 C25 C26 112.8(3) . . ?
C30 C25 B1 128.6(2) . . ?
C26 C25 B1 118.4(2) . . ?
C36 C31 C32 113.0(3) . . ?
C36 C31 B1 127.6(3) . . ?
C32 C31 B1 119.1(2) . . ?
F11 C32 C33 115.6(3) . . ?
F11 C32 C31 119.6(2) . . ?
C33 C32 C31 124.8(3) . . ?
F5 C24 C23 116.4(2) . . ?
F5 C24 C19 118.7(2) . . ?
C23 C24 C19 124.9(3) . . ?
F16 C38 C39 115.2(3) . . ?
F16 C38 C37 121.1(2) . . ?
C39 C38 C37 123.7(3) . . ?
F4 C23 C22 120.0(3) . . ?
F4 C23 C24 120.6(3) . . ?
C22 C23 C24 119.4(3) . . ?
C42 C37 C38 113.0(2) . . ?
C42 C37 B1 119.3(2) . . ?
C38 C37 B1 127.6(3) . . ?
F14 C35 C34 120.4(3) . . ?
F14 C35 C36 120.0(3) . . ?
C34 C35 C36 119.6(3) . . ?
F6 C26 C27 116.3(3) . . ?
F6 C26 C25 119.0(2) . . ?
C27 C26 C25 124.7(3) . . ?
F15 C36 C31 121.4(3) . . ?
F15 C36 C35 114.4(3) . . ?
C31 C36 C35 124.2(3) . . ?
F19 C41 C40 120.0(3) . . ?
F19 C41 C42 120.7(3) . . ?
C40 C41 C42 119.3(3) . . ?
F3 C22 C21 121.3(3) . . ?
F3 C22 C23 120.1(3) . . ?
C21 C22 C23 118.6(3) . . ?
F8 C28 C27 120.9(3) . . ?
F8 C28 C29 120.1(3) . . ?
C27 C28 C29 119.0(3) . . ?
F2 C21 C20 120.8(3) . . ?
F2 C21 C22 119.2(3) . . ?
C20 C21 C22 120.0(3) . . ?
F12 C33 C34 119.4(3) . . ?
F12 C33 C32 121.2(3) . . ?
C34 C33 C32 119.3(3) . . ?
F13 C34 C35 120.6(3) . . ?
F13 C34 C33 120.3(3) . . ?
C35 C34 C33 119.1(3) . . ?
F9 C29 C28 120.0(3) . . ?
F9 C29 C30 120.4(3) . . ?
C28 C29 C30 119.6(3) . . ?
F20 C42 C41 115.8(3) . . ?
F20 C42 C37 119.2(2) . . ?
C41 C42 C37 125.0(3) . . ?
F7 C27 C28 120.1(3) . . ?
F7 C27 C26 120.4(3) . . ?
C28 C27 C26 119.5(3) . . ?
F18 C40 C39 120.5(3) . . ?
F18 C40 C41 120.7(3) . . ?
C39 C40 C41 118.8(3) . . ?
F17 C39 C40 119.9(3) . . ?
F17 C39 C38 120.0(3) . . ?
C40 C39 C38 120.0(3) . . ?

loop_
_geom_bond_atom_site_label_1
_geom_bond_atom_site_label_2
_geom_bond_distance
_geom_bond_site_symmetry_2
_geom_bond_publ_flag
S1 C1 1.769(3) . ?
S1 P1 2.0820(10) . ?
P1 C15 1.886(3) . ?
P1 C7 1.890(3) . ?
P1 C11 1.900(3) . ?
F5 C24 1.361(3) . ?
F20 C42 1.359(3) . ?
F10 C30 1.361(3) . ?
F11 C32 1.363(3) . ?
F1 C20 1.360(3) . ?
F6 C26 1.349(3) . ?
F16 C38 1.350(3) . ?
F15 C36 1.354(3) . ?
F4 C23 1.350(3) . ?
F2 C21 1.346(3) . ?
F9 C29 1.356(4) . ?
F7 C27 1.346(3) . ?
F12 C33 1.347(4) . ?
F19 C41 1.348(4) . ?
F3 C22 1.342(3) . ?
F8 C28 1.348(3) . ?
F13 C34 1.348(3) . ?
F14 C35 1.345(3) . ?
F17 C39 1.353(3) . ?
F18 C40 1.343(3) . ?
B1 C31 1.647(4) . ?
B1 C19 1.652(4) . ?
B1 C37 1.655(4) . ?
B1 C25 1.659(4) . ?
C11 C13 1.526(4) . ?
C11 C14 1.535(4) . ?
C11 C12 1.536(4) . ?
C2 C1 1.380(4) . ?
C2 C3 1.383(4) . ?
C15 C16 1.521(5) . ?
C15 C17 1.545(4) . ?
C15 C18 1.553(5) . ?
C1 C6 1.394(4) . ?
C6 C5 1.373(5) . ?
C10 C7 1.516(5) . ?
C3 C4 1.352(5) . ?
C7 C9 1.537(5) . ?
C7 C8 1.547(6) . ?
C4 C5 1.378(5) . ?
C19 C20 1.390(4) . ?
C19 C24 1.392(4) . ?
C20 C21 1.371(4) . ?
C30 C25 1.382(4) . ?
C30 C29 1.386(4) . ?
C25 C26 1.402(4) . ?
C31 C36 1.379(4) . ?
C31 C32 1.392(4) . ?
C32 C33 1.374(4) . ?
C24 C23 1.375(4) . ?
C38 C39 1.387(4) . ?
C38 C37 1.388(4) . ?
C23 C22 1.374(4) . ?
C37 C42 1.383(4) . ?
C35 C34 1.362(5) . ?
C35 C36 1.393(4) . ?
C26 C27 1.374(4) . ?
C41 C40 1.373(5) . ?
C41 C42 1.376(4) . ?
C22 C21 1.371(4) . ?
C28 C27 1.367(5) . ?
C28 C29 1.374(5) . ?
C33 C34 1.373(5) . ?
C40 C39 1.366(5) . ?

loop_
_cod_related_entry_id
_cod_related_entry_database
_cod_related_entry_code
1 ChemSpider 30660745
